data_4070634
loop_
_publ_author_name
'Kajiwara, Takashi'
'Takeda, Nobuhiro'
'Sasamori, Takahiro'
'Tokitoh, Norihiro'

_publ_section_title
;
 Synthesis of Alkali Metal Salts of Borylsilyl Anions Utilizing Highly
 Crowded Silylboranes and Their Properties#
;
_journal_issue 5
_journal_name_full Organometallics
_journal_page_first 880
_journal_paper_doi 10.1021/om7008974
_journal_volume 27
_journal_year 2008
_chemical_formula_moiety 'C39 H80 Si8'
_chemical_formula_sum 'C39 H80 Si8'
_chemical_formula_weight 773.75
_chemical_name_common HSiSi
_chemical_name_systematic
; 
 ? 
;
_space_group_IT_number 2
_symmetry_cell_setting triclinic
_symmetry_space_group_name_Hall '-P 1'
_symmetry_space_group_name_H-M 'P -1'
_atom_sites_solution_hydrogens geom
_atom_sites_solution_primary direct
_atom_sites_solution_secondary difmap
_audit_creation_method SHELXL-97
_cell_angle_alpha 79.350(7)
_cell_angle_beta 87.704(10)
_cell_angle_gamma 81.536(7)
_cell_formula_units_Z 2
_cell_length_a 9.708(3)
_cell_length_b 14.996(4)
_cell_length_c 17.847(5)
_cell_measurement_temperature 103(2)
_cell_volume 2525.4(13)
_computing_cell_refinement CrystalClear
_computing_data_collection CrystalClear
_computing_data_reduction CrystalClear
_computing_structure_refinement 'SHELXL-97 (Sheldrick, 1997)'
_computing_structure_solution SIR97
_diffrn_ambient_temperature 103(2)
_diffrn_measured_fraction_theta_full 0.976
_diffrn_measured_fraction_theta_max 0.976
_diffrn_radiation_monochromator graphite
_diffrn_radiation_source 'fine-focus sealed tube'
_diffrn_radiation_type MoK\a
_diffrn_radiation_wavelength 0.71070
_diffrn_reflns_av_R_equivalents 0.0336
_diffrn_reflns_av_sigmaI/netI 0.0559
_diffrn_reflns_limit_h_max 11
_diffrn_reflns_limit_h_min -11
_diffrn_reflns_limit_k_max 14
_diffrn_reflns_limit_k_min -17
_diffrn_reflns_limit_l_max 21
_diffrn_reflns_limit_l_min -18
_diffrn_reflns_number 16569
_diffrn_reflns_theta_full 25.00
_diffrn_reflns_theta_max 25.00
_diffrn_reflns_theta_min 2.70
_exptl_absorpt_coefficient_mu 0.236
_exptl_absorpt_correction_T_max 0.9434
_exptl_absorpt_correction_T_min 0.9434
_exptl_absorpt_correction_type multi-scan
_exptl_crystal_colour colorless
_exptl_crystal_density_diffrn 1.018
_exptl_crystal_density_method 'not measured'
_exptl_crystal_description prism
_exptl_crystal_F_000 852
_exptl_crystal_size_max 0.25
_exptl_crystal_size_mid 0.25
_exptl_crystal_size_min 0.25
_refine_diff_density_max 2.843
_refine_diff_density_min -0.591
_refine_diff_density_rms 0.120
_refine_ls_extinction_method none
_refine_ls_goodness_of_fit_ref 1.065
_refine_ls_hydrogen_treatment mixed
_refine_ls_matrix_type full
_refine_ls_number_parameters 449
_refine_ls_number_reflns 8683
_refine_ls_number_restraints 0
_refine_ls_restrained_S_all 1.065
_refine_ls_R_factor_all 0.1108
_refine_ls_R_factor_gt 0.0948
_refine_ls_shift/su_max 0.000
_refine_ls_shift/su_mean 0.000
_refine_ls_structure_factor_coef Fsqd
_refine_ls_weighting_details 'calc w=1/[\s^2^(Fo^2^)+(0.1666P)^2^+5.5970P] where P=(Fo^2^+2Fc^2^)/3'
_refine_ls_weighting_scheme calc
_refine_ls_wR_factor_gt 0.2593
_refine_ls_wR_factor_ref 0.2775
_reflns_number_gt 6970
_reflns_number_total 8683
_reflns_threshold_expression >2sigma(I)
_cod_data_source_file om7008974-file001.cif
_cod_data_source_block hsisi
_cod_depositor_comments
;
The following automatic conversions were performed:

'_exptl_absorpt_correction_type' value 'multi scan' changed to
'multi-scan' according to
/home/saulius/struct/CIF-dictionaries/cif_core.dic dictionary named
'cif_core.dic' version 2.4.1 from 2010-06-29.

Automatic conversion script
Id: cif_fix_values 1715 2011-07-08 13:25:40Z adriana 
;
_cod_original_cell_volume 2525.4(12)
_cod_database_code 4070634

loop_
_symmetry_equiv_pos_as_xyz
'x, y, z'
'-x, -y, -z'

loop_
_atom_site_label
_atom_site_type_symbol
_atom_site_fract_x
_atom_site_fract_y
_atom_site_fract_z
_atom_site_U_iso_or_equiv
_atom_site_adp_type
_atom_site_occupancy
_atom_site_symmetry_multiplicity
_atom_site_calc_flag
_atom_site_refinement_flags
Si1 Si 0.26310(14) 0.12867(8) 0.25797(7) 0.0277(3) Uani 1 1 d .
H1 H 0.1721 0.1301 0.1931 0.033 Uiso 1 1 calc R
Si2 Si 0.18552(18) 0.01572(10) 0.35736(9) 0.0433(4) Uani 1 1 d .
C1 C 0.2915(10) -0.0155(5) 0.4451(4) 0.076(2) Uani 1 1 d .
H1 H 0.2780 0.0355 0.4732 0.115 Uiso 1 1 calc R
H2 H 0.3901 -0.0285 0.4312 0.115 Uiso 1 1 calc R
H3 H 0.2623 -0.0700 0.4773 0.115 Uiso 1 1 calc R
C2 C -0.0014(8) 0.0365(5) 0.3842(5) 0.073(2) Uani 1 1 d .
H4 H -0.0343 -0.0222 0.4040 0.110 Uiso 1 1 calc R
H5 H -0.0552 0.0678 0.3392 0.110 Uiso 1 1 calc R
H6 H -0.0134 0.0749 0.4235 0.110 Uiso 1 1 calc R
C3 C 0.2046(10) -0.0892(4) 0.3132(4) 0.078(3) Uani 1 1 d .
H7 H 0.3037 -0.1127 0.3085 0.118 Uiso 1 1 calc R
H8 H 0.1629 -0.0739 0.2625 0.118 Uiso 1 1 calc R
H9 H 0.1573 -0.1362 0.3454 0.118 Uiso 1 1 calc R
C4 C 0.4311(5) 0.0590(3) 0.2347(3) 0.0273(10) Uani 1 1 d .
C5 C 0.4425(5) 0.0017(3) 0.1789(3) 0.0320(11) Uani 1 1 d .
C6 C 0.5657(6) -0.0582(3) 0.1737(3) 0.0364(12) Uani 1 1 d .
H10 H 0.5728 -0.0961 0.1362 0.044 Uiso 1 1 calc R
C7 C 0.6764(6) -0.0647(4) 0.2202(3) 0.0392(12) Uani 1 1 d .
C8 C 0.6656(6) -0.0077(3) 0.2741(3) 0.0380(12) Uani 1 1 d .
H11 H 0.7421 -0.0105 0.3064 0.046 Uiso 1 1 calc R
C9 C 0.5452(5) 0.0534(3) 0.2817(3) 0.0317(11) Uani 1 1 d .
C10 C 0.3289(7) 0.0031(4) 0.1246(3) 0.0454(14) Uani 1 1 d .
H12 H 0.3086 0.0645 0.0936 0.068 Uiso 1 1 calc R
H13 H 0.2451 -0.0128 0.1533 0.068 Uiso 1 1 calc R
H14 H 0.3585 -0.0415 0.0913 0.068 Uiso 1 1 calc R
C11 C 0.8075(7) -0.1314(5) 0.2148(4) 0.0562(16) Uani 1 1 d .
H15 H 0.7930 -0.1926 0.2417 0.084 Uiso 1 1 calc R
H16 H 0.8846 -0.1114 0.2381 0.084 Uiso 1 1 calc R
H17 H 0.8300 -0.1336 0.1611 0.084 Uiso 1 1 calc R
C12 C 0.5425(6) 0.1127(4) 0.3420(3) 0.0383(12) Uani 1 1 d .
H18 H 0.5613 0.1741 0.3180 0.057 Uiso 1 1 calc R
H19 H 0.6137 0.0852 0.3800 0.057 Uiso 1 1 calc R
H20 H 0.4505 0.1174 0.3669 0.057 Uiso 1 1 calc R
C13 C 0.2803(4) 0.2547(3) 0.2544(2) 0.0194(8) Uani 1 1 d .
C14 C 0.3250(4) 0.3032(3) 0.1836(2) 0.0171(8) Uani 1 1 d .
C15 C 0.3397(4) 0.3959(3) 0.1768(2) 0.0182(8) Uani 1 1 d .
H21 H 0.3718 0.4267 0.1294 0.022 Uiso 1 1 calc R
C16 C 0.3098(4) 0.4450(3) 0.2354(2) 0.0176(8) Uani 1 1 d .
C17 C 0.2658(4) 0.3970(3) 0.3046(2) 0.0185(8) Uani 1 1 d .
H22 H 0.2461 0.4287 0.3461 0.022 Uiso 1 1 calc R
C18 C 0.2493(4) 0.3043(3) 0.3156(2) 0.0197(8) Uani 1 1 d .
C19 C 0.3546(4) 0.2620(3) 0.1120(2) 0.0212(9) Uani 1 1 d .
H23 H 0.3436 0.1959 0.1281 0.025 Uiso 1 1 calc R
Si3 Si 0.21188(15) 0.31047(9) 0.03864(7) 0.0314(3) Uani 1 1 d .
Si4 Si 0.54153(13) 0.26111(9) 0.07677(7) 0.0268(3) Uani 1 1 d .
C20 C 0.0382(6) 0.2937(5) 0.0816(4) 0.0626(18) Uani 1 1 d .
H24 H -0.0335 0.3162 0.0428 0.094 Uiso 1 1 calc R
H25 H 0.0199 0.3278 0.1236 0.094 Uiso 1 1 calc R
H26 H 0.0364 0.2284 0.1010 0.094 Uiso 1 1 calc R
C21 C 0.2379(7) 0.2472(4) -0.0425(3) 0.0519(15) Uani 1 1 d .
H27 H 0.2548 0.1812 -0.0227 0.078 Uiso 1 1 calc R
H28 H 0.3183 0.2656 -0.0734 0.078 Uiso 1 1 calc R
H29 H 0.1545 0.2617 -0.0741 0.078 Uiso 1 1 calc R
C22 C 0.1997(6) 0.4361(4) 0.0022(3) 0.0478(14) Uani 1 1 d .
H30 H 0.2894 0.4502 -0.0203 0.072 Uiso 1 1 calc R
H31 H 0.1757 0.4694 0.0444 0.072 Uiso 1 1 calc R
H32 H 0.1274 0.4548 -0.0367 0.072 Uiso 1 1 calc R
C23 C 0.6599(5) 0.2490(5) 0.1574(3) 0.0490(15) Uani 1 1 d .
H33 H 0.6615 0.1880 0.1889 0.074 Uiso 1 1 calc R
H34 H 0.6271 0.2958 0.1883 0.074 Uiso 1 1 calc R
H35 H 0.7540 0.2568 0.1379 0.074 Uiso 1 1 calc R
C24 C 0.5907(6) 0.1641(4) 0.0248(3) 0.0415(13) Uani 1 1 d .
H36 H 0.6875 0.1635 0.0067 0.062 Uiso 1 1 calc R
H37 H 0.5293 0.1715 -0.0188 0.062 Uiso 1 1 calc R
H38 H 0.5814 0.1062 0.0592 0.062 Uiso 1 1 calc R
C25 C 0.5694(7) 0.3665(4) 0.0056(4) 0.0504(15) Uani 1 1 d .
H39 H 0.5368 0.4213 0.0276 0.076 Uiso 1 1 calc R
H40 H 0.5171 0.3687 -0.0407 0.076 Uiso 1 1 calc R
H41 H 0.6688 0.3645 -0.0072 0.076 Uiso 1 1 calc R
C26 C 0.3258(5) 0.5459(3) 0.2231(2) 0.0232(9) Uani 1 1 d .
H42 H 0.3555 0.5594 0.1684 0.028 Uiso 1 1 calc R
Si5 Si 0.15491(14) 0.62402(9) 0.22557(7) 0.0307(3) Uani 1 1 d .
Si6 Si 0.47913(15) 0.56837(10) 0.27542(9) 0.0377(4) Uani 1 1 d .
C27 C 0.1057(6) 0.6479(4) 0.3236(3) 0.0421(13) Uani 1 1 d .
H43 H 0.1726 0.6834 0.3398 0.063 Uiso 1 1 calc R
H44 H 0.1067 0.5899 0.3594 0.063 Uiso 1 1 calc R
H45 H 0.0121 0.6831 0.3226 0.063 Uiso 1 1 calc R
C28 C 0.0166(5) 0.5711(4) 0.1865(3) 0.0447(13) Uani 1 1 d .
H46 H -0.0738 0.6093 0.1898 0.067 Uiso 1 1 calc R
H47 H 0.0127 0.5097 0.2162 0.067 Uiso 1 1 calc R
H48 H 0.0385 0.5668 0.1331 0.067 Uiso 1 1 calc R
C29 C 0.1683(7) 0.7363(4) 0.1623(3) 0.0524(17) Uani 1 1 d .
H49 H 0.2028 0.7258 0.1119 0.079 Uiso 1 1 calc R
H50 H 0.2329 0.7684 0.1844 0.079 Uiso 1 1 calc R
H51 H 0.0762 0.7736 0.1575 0.079 Uiso 1 1 calc R
C30 C 0.4580(8) 0.5424(6) 0.3824(4) 0.068(2) Uani 1 1 d .
H52 H 0.4352 0.4800 0.3981 0.102 Uiso 1 1 calc R
H53 H 0.3827 0.5862 0.3985 0.102 Uiso 1 1 calc R
H54 H 0.5450 0.5473 0.4063 0.102 Uiso 1 1 calc R
C31 C 0.6334(6) 0.4934(5) 0.2474(4) 0.0585(17) Uani 1 1 d .
H55 H 0.6453 0.5061 0.1919 0.088 Uiso 1 1 calc R
H56 H 0.6205 0.4291 0.2641 0.088 Uiso 1 1 calc R
H57 H 0.7163 0.5052 0.2714 0.088 Uiso 1 1 calc R
C32 C 0.5092(8) 0.6906(4) 0.2474(5) 0.068(2) Uani 1 1 d .
H58 H 0.5961 0.6986 0.2697 0.103 Uiso 1 1 calc R
H59 H 0.4314 0.7306 0.2660 0.103 Uiso 1 1 calc R
H60 H 0.5157 0.7066 0.1917 0.103 Uiso 1 1 calc R
C33 C 0.1904(5) 0.2632(3) 0.3924(2) 0.0280(10) Uani 1 1 d .
H61 H 0.2021 0.1957 0.3931 0.034 Uiso 1 1 calc R
Si7 Si 0.28724(16) 0.27679(10) 0.47884(8) 0.0358(4) Uani 1 1 d .
Si8 Si -0.00778(14) 0.30107(9) 0.39541(8) 0.0301(3) Uani 1 1 d .
C34 C 0.4702(7) 0.2680(6) 0.4556(3) 0.081(3) Uani 1 1 d .
H62 H 0.5226 0.2695 0.5010 0.122 Uiso 1 1 calc R
H63 H 0.4870 0.3194 0.4153 0.122 Uiso 1 1 calc R
H64 H 0.5008 0.2102 0.4377 0.122 Uiso 1 1 calc R
C35 C 0.2174(6) 0.3833(4) 0.5181(3) 0.0443(13) Uani 1 1 d .
H65 H 0.2638 0.3822 0.5661 0.066 Uiso 1 1 calc R
H66 H 0.1169 0.3855 0.5273 0.066 Uiso 1 1 calc R
H67 H 0.2353 0.4376 0.4812 0.066 Uiso 1 1 calc R
C36 C 0.2701(10) 0.1786(5) 0.5586(4) 0.077(2) Uani 1 1 d .
H68 H 0.3098 0.1210 0.5425 0.115 Uiso 1 1 calc R
H69 H 0.1714 0.1771 0.5719 0.115 Uiso 1 1 calc R
H70 H 0.3201 0.1861 0.6031 0.115 Uiso 1 1 calc R
C37 C -0.0846(7) 0.2411(5) 0.4861(3) 0.0556(17) Uani 1 1 d .
H71 H -0.1865 0.2530 0.4837 0.083 Uiso 1 1 calc R
H72 H -0.0537 0.2641 0.5296 0.083 Uiso 1 1 calc R
H73 H -0.0537 0.1750 0.4923 0.083 Uiso 1 1 calc R
C38 C -0.0868(5) 0.2744(4) 0.3095(3) 0.0384(12) Uani 1 1 d .
H74 H -0.1862 0.2710 0.3192 0.058 Uiso 1 1 calc R
H75 H -0.0401 0.2154 0.2989 0.058 Uiso 1 1 calc R
H76 H -0.0756 0.3227 0.2655 0.058 Uiso 1 1 calc R
C39 C -0.0602(6) 0.4258(4) 0.3939(4) 0.0441(13) Uani 1 1 d .
H77 H -0.0350 0.4603 0.3443 0.066 Uiso 1 1 calc R
H78 H -0.0121 0.4445 0.4344 0.066 Uiso 1 1 calc R
H79 H -0.1611 0.4382 0.4021 0.066 Uiso 1 1 calc R

loop_
_atom_site_aniso_label
_atom_site_aniso_U_11
_atom_site_aniso_U_22
_atom_site_aniso_U_33
_atom_site_aniso_U_23
_atom_site_aniso_U_13
_atom_site_aniso_U_12
Si1 0.0418(7) 0.0205(6) 0.0236(7) -0.0096(5) 0.0083(5) -0.0096(5)
Si2 0.0650(10) 0.0285(8) 0.0391(9) -0.0120(6) 0.0220(7) -0.0146(7)
C1 0.101(6) 0.056(4) 0.060(4) 0.021(3) -0.004(4) -0.012(4)
C2 0.072(5) 0.053(4) 0.093(6) -0.007(4) 0.034(4) -0.020(4)
C3 0.141(8) 0.033(3) 0.069(5) -0.018(3) 0.049(5) -0.040(4)
C4 0.030(2) 0.021(2) 0.029(2) -0.0045(18) 0.0040(19) 0.0018(18)
C5 0.039(3) 0.024(2) 0.030(3) -0.0024(19) 0.005(2) 0.0016(19)
C6 0.050(3) 0.027(2) 0.032(3) -0.012(2) 0.006(2) 0.004(2)
C7 0.043(3) 0.035(3) 0.035(3) -0.004(2) 0.004(2) 0.006(2)
C8 0.040(3) 0.035(3) 0.035(3) 0.000(2) -0.006(2) 0.002(2)
C9 0.039(3) 0.031(3) 0.022(2) -0.0051(19) 0.002(2) 0.001(2)
C10 0.078(4) 0.029(3) 0.035(3) -0.014(2) -0.007(3) -0.015(3)
C11 0.047(3) 0.056(4) 0.063(4) -0.020(3) -0.002(3) 0.012(3)
C12 0.043(3) 0.042(3) 0.031(3) -0.011(2) -0.004(2) -0.002(2)
C13 0.022(2) 0.020(2) 0.018(2) -0.0076(16) 0.0014(16) -0.0049(16)
C14 0.0164(19) 0.020(2) 0.016(2) -0.0050(16) -0.0013(15) -0.0027(15)
C15 0.0183(19) 0.020(2) 0.016(2) -0.0037(16) 0.0027(15) -0.0020(15)
C16 0.0157(19) 0.0166(19) 0.021(2) -0.0047(16) -0.0020(16) -0.0021(15)
C17 0.022(2) 0.019(2) 0.016(2) -0.0089(16) -0.0012(16) -0.0042(16)
C18 0.023(2) 0.020(2) 0.017(2) -0.0048(16) -0.0003(16) -0.0035(16)
C19 0.031(2) 0.019(2) 0.016(2) -0.0069(16) 0.0053(17) -0.0071(17)
Si3 0.0414(8) 0.0302(7) 0.0247(7) -0.0063(5) -0.0107(6) -0.0076(6)
Si4 0.0313(7) 0.0255(6) 0.0258(7) -0.0114(5) 0.0136(5) -0.0069(5)
C20 0.041(3) 0.089(5) 0.054(4) -0.005(4) -0.021(3) -0.003(3)
C21 0.072(4) 0.054(4) 0.032(3) -0.016(3) -0.016(3) -0.003(3)
C22 0.052(3) 0.040(3) 0.049(3) -0.007(3) -0.016(3) 0.002(3)
C23 0.023(2) 0.087(5) 0.041(3) -0.021(3) 0.004(2) -0.009(3)
C24 0.050(3) 0.033(3) 0.042(3) -0.019(2) 0.018(3) 0.000(2)
C25 0.054(4) 0.038(3) 0.057(4) -0.008(3) 0.026(3) -0.008(3)
C26 0.029(2) 0.017(2) 0.023(2) -0.0060(17) 0.0073(18) -0.0014(17)
Si5 0.0384(7) 0.0224(6) 0.0252(7) -0.0006(5) 0.0111(5) 0.0078(5)
Si6 0.0377(8) 0.0352(8) 0.0483(9) -0.0179(6) 0.0056(6) -0.0200(6)
C27 0.055(3) 0.034(3) 0.035(3) -0.009(2) 0.018(2) 0.000(2)
C28 0.031(3) 0.053(3) 0.044(3) -0.003(3) -0.008(2) 0.010(2)
C29 0.076(4) 0.026(3) 0.043(3) 0.003(2) 0.023(3) 0.014(3)
C30 0.074(5) 0.095(5) 0.051(4) -0.023(4) -0.017(3) -0.049(4)
C31 0.033(3) 0.056(4) 0.092(5) -0.023(4) -0.009(3) -0.009(3)
C32 0.070(4) 0.042(4) 0.105(6) -0.026(4) 0.015(4) -0.032(3)
C33 0.046(3) 0.023(2) 0.018(2) -0.0101(17) 0.0042(19) -0.0063(19)
Si7 0.0491(9) 0.0342(8) 0.0245(7) -0.0087(6) -0.0051(6) -0.0014(6)
Si8 0.0322(7) 0.0319(7) 0.0294(7) -0.0114(5) 0.0080(5) -0.0096(5)
C34 0.058(4) 0.137(7) 0.016(3) 0.005(3) 0.002(3) 0.069(4)
C35 0.053(3) 0.048(3) 0.040(3) -0.027(3) 0.010(3) -0.012(3)
C36 0.134(7) 0.057(4) 0.035(3) 0.004(3) -0.023(4) -0.013(4)
C37 0.064(4) 0.070(4) 0.042(3) -0.016(3) 0.019(3) -0.036(3)
C38 0.035(3) 0.040(3) 0.041(3) -0.012(2) -0.002(2) -0.003(2)
C39 0.036(3) 0.038(3) 0.062(4) -0.024(3) 0.008(3) 0.002(2)

loop_
_atom_type_symbol
_atom_type_description
_atom_type_scat_dispersion_real
_atom_type_scat_dispersion_imag
_atom_type_scat_source
C C 0.0033 0.0016 'International Tables Vol C Tables 4.2.6.8 and 6.1.1.4'
H H 0.0000 0.0000 'International Tables Vol C Tables 4.2.6.8 and 6.1.1.4'
Si Si 0.0817 0.0704 'International Tables Vol C Tables 4.2.6.8 and 6.1.1.4'

loop_
_geom_angle_atom_site_label_1
_geom_angle_atom_site_label_2
_geom_angle_atom_site_label_3
_geom_angle
C4 Si1 C13 112.7(2)
C4 Si1 Si2 97.27(15)
C13 Si1 Si2 131.57(14)
C2 Si2 C1 109.3(4)
C2 Si2 C3 105.0(4)
C1 Si2 C3 106.2(4)
C2 Si2 Si1 115.5(3)
C1 Si2 Si1 116.3(3)
C3 Si2 Si1 103.2(2)
C9 C4 C5 118.2(4)
C9 C4 Si1 118.1(3)
C5 C4 Si1 123.2(4)
C6 C5 C4 119.0(5)
C6 C5 C10 118.1(5)
C4 C5 C10 122.9(4)
C7 C6 C5 123.0(5)
C6 C7 C8 117.9(5)
C6 C7 C11 122.1(5)
C8 C7 C11 120.0(5)
C7 C8 C9 121.6(5)
C8 C9 C4 120.4(4)
C8 C9 C12 118.0(5)
C4 C9 C12 121.6(4)
C14 C13 C18 117.7(4)
C14 C13 Si1 116.3(3)
C18 C13 Si1 125.9(3)
C15 C14 C13 119.5(4)
C15 C14 C19 116.2(3)
C13 C14 C19 124.3(3)
C16 C15 C14 123.4(4)
C15 C16 C17 116.7(4)
C15 C16 C26 120.3(4)
C17 C16 C26 123.0(4)
C16 C17 C18 123.0(4)
C17 C18 C13 119.6(4)
C17 C18 C33 116.9(4)
C13 C18 C33 123.4(4)
C14 C19 Si4 113.4(3)
C14 C19 Si3 110.5(3)
Si4 C19 Si3 117.0(2)
C20 Si3 C21 107.4(3)
C20 Si3 C22 105.0(3)
C21 Si3 C22 109.8(3)
C20 Si3 C19 110.3(2)
C21 Si3 C19 109.3(2)
C22 Si3 C19 114.7(2)
C23 Si4 C24 109.6(3)
C23 Si4 C25 108.9(3)
C24 Si4 C25 105.0(3)
C23 Si4 C19 110.5(2)
C24 Si4 C19 109.4(2)
C25 Si4 C19 113.3(2)
C16 C26 Si5 113.5(3)
C16 C26 Si6 112.9(3)
Si5 C26 Si6 118.6(2)
C29 Si5 C28 107.7(3)
C29 Si5 C27 107.3(3)
C28 Si5 C27 111.0(3)
C29 Si5 C26 109.3(2)
C28 Si5 C26 108.4(2)
C27 Si5 C26 113.0(2)
C31 Si6 C32 108.9(3)
C31 Si6 C30 108.7(4)
C32 Si6 C30 108.0(4)
C31 Si6 C26 106.9(2)
C32 Si6 C26 111.0(3)
C30 Si6 C26 113.2(2)
C18 C33 Si7 115.4(3)
C18 C33 Si8 109.6(3)
Si7 C33 Si8 115.0(2)
C34 Si7 C36 105.4(4)
C34 Si7 C35 113.5(4)
C36 Si7 C35 105.6(3)
C34 Si7 C33 108.4(3)
C36 Si7 C33 109.9(3)
C35 Si7 C33 113.7(2)
C39 Si8 C38 106.6(3)
C39 Si8 C37 105.8(3)
C38 Si8 C37 111.1(3)
C39 Si8 C33 114.5(2)
C38 Si8 C33 108.9(2)
C37 Si8 C33 110.0(3)

loop_
_geom_bond_atom_site_label_1
_geom_bond_atom_site_label_2
_geom_bond_distance
Si1 C4 1.878(5)
Si1 C13 1.911(4)
Si1 Si2 2.3959(19)
Si2 C2 1.854(7)
Si2 C1 1.857(8)
Si2 C3 1.869(6)
C4 C9 1.400(7)
C4 C5 1.422(7)
C5 C6 1.396(7)
C5 C10 1.492(7)
C6 C7 1.365(8)
C7 C8 1.390(8)
C7 C11 1.511(7)
C8 C9 1.394(7)
C9 C12 1.515(7)
C13 C14 1.422(6)
C13 C18 1.431(6)
C14 C15 1.401(6)
C14 C19 1.519(6)
C15 C16 1.386(6)
C16 C17 1.394(6)
C16 C26 1.519(6)
C17 C18 1.399(6)
C18 C33 1.521(6)
C19 Si4 1.896(4)
C19 Si3 1.913(4)
Si3 C20 1.856(7)
Si3 C21 1.862(6)
Si3 C22 1.864(6)
Si4 C23 1.843(5)
Si4 C24 1.860(5)
Si4 C25 1.882(6)
C26 Si5 1.889(4)
C26 Si6 1.891(5)
Si5 C29 1.864(5)
Si5 C28 1.874(6)
Si5 C27 1.879(5)
Si6 C31 1.846(6)
Si6 C32 1.872(6)
Si6 C30 1.886(7)
C33 Si7 1.896(5)
C33 Si8 1.925(5)
Si7 C34 1.799(7)
Si7 C36 1.871(7)
Si7 C35 1.887(5)
Si8 C39 1.860(5)
Si8 C38 1.874(5)
Si8 C37 1.884(6)

loop_
_geom_torsion_atom_site_label_1
_geom_torsion_atom_site_label_2
_geom_torsion_atom_site_label_3
_geom_torsion_atom_site_label_4
_geom_torsion
C4 Si1 Si2 C2 -163.8(3)
C13 Si1 Si2 C2 66.8(4)
C4 Si1 Si2 C1 66.0(3)
C13 Si1 Si2 C1 -63.3(4)
C4 Si1 Si2 C3 -49.8(4)
C13 Si1 Si2 C3 -179.1(4)
C13 Si1 C4 C9 60.8(4)
Si2 Si1 C4 C9 -80.3(4)
C13 Si1 C4 C5 -128.4(4)
Si2 Si1 C4 C5 90.5(4)
C9 C4 C5 C6 0.7(7)
Si1 C4 C5 C6 -170.1(4)
C9 C4 C5 C10 -178.7(5)
Si1 C4 C5 C10 10.4(7)
C4 C5 C6 C7 0.2(8)
C10 C5 C6 C7 179.6(5)
C5 C6 C7 C8 -1.0(8)
C5 C6 C7 C11 178.6(5)
C6 C7 C8 C9 1.0(8)
C11 C7 C8 C9 -178.7(5)
C7 C8 C9 C4 -0.1(8)
C7 C8 C9 C12 179.9(5)
C5 C4 C9 C8 -0.7(7)
Si1 C4 C9 C8 170.6(4)
C5 C4 C9 C12 179.3(5)
Si1 C4 C9 C12 -9.4(6)
C4 Si1 C13 C14 59.0(4)
Si2 Si1 C13 C14 -177.2(2)
C4 Si1 C13 C18 -122.6(4)
Si2 Si1 C13 C18 1.1(5)
C18 C13 C14 C15 1.4(6)
Si1 C13 C14 C15 179.9(3)
C18 C13 C14 C19 -176.6(4)
Si1 C13 C14 C19 1.9(5)
C13 C14 C15 C16 -1.6(6)
C19 C14 C15 C16 176.6(4)
C14 C15 C16 C17 1.4(6)
C14 C15 C16 C26 -178.8(4)
C15 C16 C17 C18 -1.1(6)
C26 C16 C17 C18 179.2(4)
C16 C17 C18 C13 1.0(6)
C16 C17 C18 C33 -175.6(4)
C14 C13 C18 C17 -1.1(6)
Si1 C13 C18 C17 -179.4(3)
C14 C13 C18 C33 175.3(4)
Si1 C13 C18 C33 -3.1(6)
C15 C14 C19 Si4 63.4(4)
C13 C14 C19 Si4 -118.5(4)
C15 C14 C19 Si3 -70.2(4)
C13 C14 C19 Si3 107.9(4)
C14 C19 Si3 C20 -54.4(4)
Si4 C19 Si3 C20 173.9(3)
C14 C19 Si3 C21 -172.3(3)
Si4 C19 Si3 C21 56.0(3)
C14 C19 Si3 C22 63.9(4)
Si4 C19 Si3 C22 -67.8(3)
C14 C19 Si4 C23 31.1(4)
Si3 C19 Si4 C23 161.4(3)
C14 C19 Si4 C24 151.8(3)
Si3 C19 Si4 C24 -77.8(3)
C14 C19 Si4 C25 -91.5(4)
Si3 C19 Si4 C25 38.9(3)
C15 C16 C26 Si5 112.6(4)
C17 C16 C26 Si5 -67.6(5)
C15 C16 C26 Si6 -108.8(4)
C17 C16 C26 Si6 71.0(4)
C16 C26 Si5 C29 -149.8(4)
Si6 C26 Si5 C29 74.1(3)
C16 C26 Si5 C28 -32.7(4)
Si6 C26 Si5 C28 -168.7(3)
C16 C26 Si5 C27 90.8(4)
Si6 C26 Si5 C27 -45.3(3)
C16 C26 Si6 C31 53.3(4)
Si5 C26 Si6 C31 -170.4(3)
C16 C26 Si6 C32 171.9(4)
Si5 C26 Si6 C32 -51.8(4)
C16 C26 Si6 C30 -66.4(4)
Si5 C26 Si6 C30 70.0(4)
C17 C18 C33 Si7 -54.7(5)
C13 C18 C33 Si7 128.8(4)
C17 C18 C33 Si8 77.0(4)
C13 C18 C33 Si8 -99.4(4)
C18 C33 Si7 C34 -35.6(5)
Si8 C33 Si7 C34 -164.8(3)
C18 C33 Si7 C36 -150.3(4)
Si8 C33 Si7 C36 80.5(4)
C18 C33 Si7 C35 91.6(4)
Si8 C33 Si7 C35 -37.6(3)
C18 C33 Si8 C39 -66.8(4)
Si7 C33 Si8 C39 65.2(3)
C18 C33 Si8 C38 52.3(4)
Si7 C33 Si8 C38 -175.7(2)
C18 C33 Si8 C37 174.3(3)
Si7 C33 Si8 C37 -53.7(3)
